data_1553332
loop_
_publ_author_name
'Cai, Runlin'
'Wu, Yingnan'
'Chen, Senhua'
'Cui, Hui'
'Liu, Zhaoming'
'Li, Chunyuan'
'She, Zhigang'

_publ_section_title
;
 Peniisocoumarins A-J: Isocoumarins from Penicillium commune QQF-3, an
 Endophytic Fungus of the Mangrove Plant Kandelia candel.
;
_journal_issue 6
_journal_name_full 'Journal of natural products'
_journal_page_first 1376
_journal_page_last 1383
_journal_paper_doi 10.1021/acs.jnatprod.7b01018
_journal_volume 81
_journal_year 2018
_chemical_formula_moiety '0.05(C28 H24 O12)'
_chemical_formula_sum 'C H O'
_chemical_formula_weight 29.02
_space_group_crystal_system monoclinic
_space_group_IT_number 15
_space_group_name_Hall '-I 2ya'
_space_group_name_H-M_alt 'I 1 2/a 1'
_atom_sites_solution_hydrogens geom
_atom_sites_solution_primary iterative
_audit_creation_date 2017-10-13
_audit_creation_method
;
Olex2 1.2
(compiled 2017.03.02 svn.r3394 for OlexSys, GUI svn.r5381)
;
_cell_angle_alpha 90
_cell_angle_beta 118.274(2)
_cell_angle_gamma 90
_cell_formula_units_Z 150
_cell_length_a 27.9933(4)
_cell_length_b 9.57267(8)
_cell_length_c 22.8556(4)
_cell_measurement_reflns_used 13275
_cell_measurement_temperature 150.00(10)
_cell_measurement_theta_max 73.9060
_cell_measurement_theta_min 4.3760
_cell_volume 5393.91(16)
_computing_cell_refinement 'CrysAlisPro 1.171.38.43 (Rigaku OD, 2015)'
_computing_data_collection 'CrysAlisPro 1.171.38.43 (Rigaku OD, 2015)'
_computing_data_reduction 'CrysAlisPro 1.171.38.43 (Rigaku OD, 2015)'
_computing_molecular_graphics 'Olex2 (Dolomanov et al., 2009)'
_computing_publication_material 'Olex2 (Dolomanov et al., 2009)'
_computing_structure_refinement 'XL (Sheldrick, 2008)'
_computing_structure_solution 'olex2.solve (Bourhis et al., 2015)'
_diffrn_ambient_environment N~2~
_diffrn_ambient_temperature 150.00(10)
_diffrn_detector 'CCD plate'
_diffrn_detector_area_resol_mean 5.2913
_diffrn_detector_type AtlasS2
_diffrn_measured_fraction_theta_full 1.000
_diffrn_measured_fraction_theta_max 0.987
_diffrn_measurement_details
;
List of Runs (angles in degrees, time in seconds):

  # Type    Start    End  Width  t~exp~   \w     \q     \k     \f   Frames
--------------------------------------------------------------------------
  1  \w    -59.00  29.00   1.00    1.00    --  -41.95  59.00 -91.00   88
  2  \w    -77.00 -51.00   1.00    1.00    --  -41.95 -37.00 -30.00   26
  3  \w    -94.00 -18.00   1.00    1.00    --  -41.95 -37.00   0.00   76
  4  \w     24.00  82.00   1.00    1.00    --   41.95-125.00  60.00   58
  5  \w     37.00 118.00   1.00    3.98    --  107.79-125.00  30.00   81
  6  \w     54.00  97.00   1.00    3.98    --  107.79 -30.00  30.00   43
  7  \w     81.00 162.00   1.00    3.98    --  107.79  30.00  90.00   81
  8  \w    143.00 178.00   1.00    3.98    --  107.79  61.00  30.00   35
  9  \w    132.00 157.00   1.00    3.98    --  107.79 125.00 120.00   25
 10  \w     82.00 175.00   1.00    3.98    --  107.79  45.00 150.00   93
 11  \w     84.00 110.00   1.00    3.98    --  107.79  61.00 -30.00   26
 12  \w     84.00 178.00   1.00    3.98    --  107.79  45.00 -30.00   94
 13  \w     79.00 104.00   1.00    3.98    --  107.79  61.00   0.00   25
 14  \w     83.00 108.00   1.00    3.98    --  107.79  45.00  30.00   25
 15  \w     80.00 113.00   1.00    3.98    --  107.79  61.00  30.00   33
 16  \w     75.00 178.00   1.00    3.98    --  107.79  77.00   0.00  103
 17  \w     75.00 101.00   1.00    3.98    --  107.79  77.00 -30.00   26
 18  \w     36.00  87.00   1.00    3.98    --  107.79 -45.00-120.00   51
 19  \w     79.00 129.00   1.00    3.98    --  107.79 -77.00-180.00   50
 20  \w     60.00  87.00   1.00    1.00    --   41.95-125.00-180.00   27
 21  \w     25.00 108.00   1.00    3.98    --  107.79 -94.00-180.00   83
 22  \w     47.00  73.00   1.00    3.98    --  107.79 -77.00-180.00   26
 23  \w   -114.00 -16.00   1.00    1.00    --  -41.95 -59.00 128.00   98
;
_diffrn_measurement_device 'four-circle diffractometer'
_diffrn_measurement_device_type 'SuperNova, Dual, Cu at zero, AtlasS2'
_diffrn_measurement_method '\w scans'
_diffrn_orient_matrix_type 'CrysAlisPro convention (1999,Acta A55,543-557)'
_diffrn_orient_matrix_UB_11 -0.0417449000
_diffrn_orient_matrix_UB_12 0.1063646000
_diffrn_orient_matrix_UB_13 -0.0472768000
_diffrn_orient_matrix_UB_21 -0.0162892000
_diffrn_orient_matrix_UB_22 0.0357038000
_diffrn_orient_matrix_UB_23 0.0538511000
_diffrn_orient_matrix_UB_31 0.0435269000
_diffrn_orient_matrix_UB_32 0.1154796000
_diffrn_orient_matrix_UB_33 0.0269629000
_diffrn_radiation_monochromator mirror
_diffrn_radiation_probe x-ray
_diffrn_radiation_type CuK\a
_diffrn_radiation_wavelength 1.54184
_diffrn_reflns_av_R_equivalents 0.0203
_diffrn_reflns_av_unetI/netI 0.0160
_diffrn_reflns_Laue_measured_fraction_full 1.000
_diffrn_reflns_Laue_measured_fraction_max 0.987
_diffrn_reflns_limit_h_max 34
_diffrn_reflns_limit_h_min -25
_diffrn_reflns_limit_k_max 11
_diffrn_reflns_limit_k_min -11
_diffrn_reflns_limit_l_max 27
_diffrn_reflns_limit_l_min -28
_diffrn_reflns_number 20550
_diffrn_reflns_point_group_measured_fraction_full 1.000
_diffrn_reflns_point_group_measured_fraction_max 0.987
_diffrn_reflns_theta_full 67.684
_diffrn_reflns_theta_max 74.104
_diffrn_reflns_theta_min 3.586
_diffrn_source 'micro-focus sealed X-ray tube'
_diffrn_source_type 'SuperNova (Cu) X-ray Source'
_exptl_absorpt_coefficient_mu 1.097
_exptl_absorpt_correction_T_max 1.00000
_exptl_absorpt_correction_T_min 0.71746
_exptl_absorpt_correction_type multi-scan
_exptl_absorpt_process_details
;
CrysAlisPro 1.171.38.43 (Rigaku Oxford Diffraction, 2015)
Empirical absorption correction using spherical harmonics,
 implemented in SCALE3 ABSPACK scaling algorithm.
;
_exptl_crystal_colour colourless
_exptl_crystal_colour_primary colourless
_exptl_crystal_density_diffrn 1.340
_exptl_crystal_description prism
_exptl_crystal_F_000 2250
_exptl_crystal_size_max 0.35
_exptl_crystal_size_mid 0.21
_exptl_crystal_size_min 0.15
_refine_diff_density_max 0.229
_refine_diff_density_min -0.228
_refine_diff_density_rms 0.042
_refine_ls_extinction_method none
_refine_ls_goodness_of_fit_ref 1.067
_refine_ls_hydrogen_treatment constr
_refine_ls_matrix_type full
_refine_ls_number_parameters 367
_refine_ls_number_reflns 5408
_refine_ls_number_restraints 1
_refine_ls_restrained_S_all 1.068
_refine_ls_R_factor_all 0.0402
_refine_ls_R_factor_gt 0.0384
_refine_ls_shift/su_max 0.001
_refine_ls_shift/su_mean 0.000
_refine_ls_structure_factor_coef Fsqd
_refine_ls_weighting_details 'w=1/[\s^2^(Fo^2^)+(0.0540P)^2^+3.8683P] where P=(Fo^2^+2Fc^2^)/3'
_refine_ls_weighting_scheme calc
_refine_ls_wR_factor_gt 0.1061
_refine_ls_wR_factor_ref 0.1079
_reflns_Friedel_coverage 0.000
_reflns_number_gt 5104
_reflns_number_total 5408
_reflns_threshold_expression 'I > 2\s(I)'
_cod_data_source_file np7b01018_si_002.cif
_cod_data_source_block 17032701
_cod_original_cell_volume 5393.89(16)
_cod_database_code 1553332
_shelx_shelxl_version_number 2014/7
_chemical_oxdiff_formula 'C H O '
_chemical_oxdiff_usercomment Q-6
_shelx_space_group_comment
;
The symmetry employed for this shelxl refinement is uniquely defined
by the following loop, which should always be used as a source of
symmetry information in preference to the above space-group names.
They are only intended as comments.
;
_reflns_odcompleteness_completeness 99.94
_reflns_odcompleteness_iscentric 1
_reflns_odcompleteness_theta 66.97
_olex2_refinement_description
;
1. Fixed Uiso
 At 1.2 times of:
  All C(H) groups
 At 1.5 times of:
  All C(H,H,H) groups, All O(H) groups
2. Rigid bond restraints
 O10, C25
 with sigma for 1-2 distances of 0.002 and sigma for 1-3 distances of 0.001
3.a Ternary CH refined with riding coordinates:
 C21(H21), C24(H24), C26(H26), C27(H27)
3.b Aromatic/amide H refined with riding coordinates:
 C16(H16), C20(H20), C29(H29), C33(H33), C36(H36), C39(H39)
3.c Idealised Me refined as rotating group:
 C35(H35A,H35B,H35C), C37(H37A,H37B,H37C), C40(H40A,H40B,H40C), C41(H41A,H41B,
 H41C)
3.d Idealised tetrahedral OH refined as rotating group:
 O2(H2), O12(H12)
;
_olex2_submission_special_instructions 'No special instructions were received'
_oxdiff_exptl_absorpt_empirical_details
;
Empirical correction (ABSPACK) includes:
- Absorption correction using spherical harmonics
- Frame scaling
;
_oxdiff_exptl_absorpt_empirical_full_max 1.587
_oxdiff_exptl_absorpt_empirical_full_min 0.835

loop_
_space_group_symop_operation_xyz
'x, y, z'
'-x+1/2, y, -z'
'x+1/2, y+1/2, z+1/2'
'-x+1, y+1/2, -z+1/2'
'-x, -y, -z'
'x-1/2, -y, z'
'-x+1/2, -y+1/2, -z+1/2'
'x, -y+1/2, z+1/2'

loop_
_atom_site_label
_atom_site_type_symbol
_atom_site_fract_x
_atom_site_fract_y
_atom_site_fract_z
_atom_site_U_iso_or_equiv
_atom_site_adp_type
_atom_site_occupancy
_atom_site_site_symmetry_order
_atom_site_calc_flag
_atom_site_refinement_flags_posn
_atom_site_refinement_flags_adp
O1 O 0.45239(4) 0.08020(9) 0.89055(5) 0.0300(2) Uani 1 1 d . .
O2 O 0.39209(5) 0.06846(10) 1.02692(5) 0.0366(2) Uani 1 1 d . .
H2 H 0.3953 0.1342 1.0061 0.055 Uiso 1 1 calc GR .
O3 O 0.54699(4) -0.15825(9) 0.70084(5) 0.0306(2) Uani 1 1 d . .
O4 O 0.59747(4) 0.01109(11) 0.83233(5) 0.0367(2) Uani 1 1 d . .
O5 O 0.50576(5) 0.05015(11) 0.67432(6) 0.0399(3) Uani 1 1 d . .
O6 O 0.60946(4) -0.21611(11) 0.86055(5) 0.0365(2) Uani 1 1 d . .
O7 O 0.36428(4) 0.06239(10) 0.73786(5) 0.0344(2) Uani 1 1 d . .
O8 O 0.29256(5) 0.16569(12) 0.73365(7) 0.0501(3) Uani 1 1 d . .
O9 O 0.41059(5) -0.41508(11) 1.04606(6) 0.0426(3) Uani 1 1 d . .
O10 O 0.41915(5) 0.19602(10) 0.94632(5) 0.0377(2) Uani 1 1 d . U
O12 O 0.20005(5) 0.02895(13) 0.69131(8) 0.0526(3) Uani 1 1 d . .
H12 H 0.2201 0.0972 0.7036 0.079 Uiso 1 1 calc GR .
C13 C 0.42808(5) -0.04860(14) 0.96304(6) 0.0263(3) Uani 1 1 d . .
C14 C 0.44273(5) -0.17489(14) 0.94448(6) 0.0265(3) Uani 1 1 d . .
O15 O 0.19694(4) -0.44281(13) 0.64070(6) 0.0483(3) Uani 1 1 d . .
C16 C 0.43739(5) -0.30056(14) 0.97121(7) 0.0304(3) Uani 1 1 d . .
H16 H 0.4470 -0.3843 0.9589 0.036 Uiso 1 1 calc R .
C17 C 0.57966(5) -0.10141(14) 0.83648(6) 0.0289(3) Uani 1 1 d . .
C18 C 0.28266(6) -0.07249(15) 0.70103(8) 0.0341(3) Uani 1 1 d . .
C19 C 0.40738(5) -0.05095(14) 1.00887(7) 0.0288(3) Uani 1 1 d . .
C20 C 0.28128(6) -0.31705(16) 0.67168(7) 0.0364(3) Uani 1 1 d . .
H20 H 0.2985 -0.3949 0.6659 0.044 Uiso 1 1 calc R .
C21 C 0.44693(5) -0.01158(13) 0.74744(6) 0.0263(3) Uani 1 1 d . .
H21 H 0.4478 0.0789 0.7279 0.032 Uiso 1 1 calc R .
C22 C 0.39009(5) -0.05209(14) 0.72883(7) 0.0282(3) Uani 1 1 d . .
C23 C 0.30877(5) -0.19093(15) 0.69319(7) 0.0316(3) Uani 1 1 d . .
C24 C 0.48846(5) -0.01365(13) 0.82462(6) 0.0257(3) Uani 1 1 d . .
H24 H 0.5100 0.0725 0.8372 0.031 Uiso 1 1 calc R .
C25 C 0.43223(5) 0.08193(14) 0.93452(7) 0.0289(3) Uani 1 1 d . U
C26 C 0.48277(5) -0.11895(13) 0.73596(6) 0.0257(3) Uani 1 1 d . .
H26 H 0.4633 -0.2060 0.7165 0.031 Uiso 1 1 calc R .
C27 C 0.52054(5) -0.13193(13) 0.81283(6) 0.0258(3) Uani 1 1 d . .
H27 H 0.5155 -0.2216 0.8299 0.031 Uiso 1 1 calc R .
C28 C 0.51173(5) -0.06327(13) 0.69933(6) 0.0270(3) Uani 1 1 d . .
C29 C 0.46307(5) -0.16602(14) 0.89685(7) 0.0278(3) Uani 1 1 d . .
H29 H 0.4730 -0.2472 0.8830 0.033 Uiso 1 1 calc R .
C30 C 0.22738(6) -0.08220(17) 0.68578(8) 0.0395(3) Uani 1 1 d . .
C31 C 0.46765(5) -0.04299(13) 0.87266(6) 0.0265(3) Uani 1 1 d . .
C32 C 0.31123(6) 0.05739(16) 0.72464(8) 0.0367(3) Uani 1 1 d . .
C33 C 0.40247(6) -0.17503(15) 1.03561(7) 0.0316(3) Uani 1 1 d . .
H33 H 0.3893 -0.1762 1.0661 0.038 Uiso 1 1 calc R .
C34 C 0.22727(6) -0.32484(17) 0.65880(8) 0.0386(3) Uani 1 1 d . .
C35 C 0.41843(8) -0.54779(15) 1.02285(9) 0.0456(4) Uani 1 1 d . .
H35A H 0.4110 -0.6212 1.0460 0.068 Uiso 1 1 calc GR .
H35B H 0.4553 -0.5552 1.0309 0.068 Uiso 1 1 calc GR .
H35C H 0.3943 -0.5559 0.9761 0.068 Uiso 1 1 calc GR .
C36 C 0.36493(5) -0.17473(15) 0.70802(7) 0.0306(3) Uani 1 1 d . .
H36 H 0.3835 -0.2503 0.7030 0.037 Uiso 1 1 calc R .
C37 C 0.58381(7) -0.11231(16) 0.67660(8) 0.0386(3) Uani 1 1 d . .
H37A H 0.5998 -0.0247 0.6969 0.058 Uiso 1 1 calc GR .
H37B H 0.5642 -0.1010 0.6292 0.058 Uiso 1 1 calc GR .
H37C H 0.6118 -0.1808 0.6876 0.058 Uiso 1 1 calc GR .
C38 C 0.41740(6) -0.29963(14) 1.01678(7) 0.0317(3) Uani 1 1 d . .
C39 C 0.20058(6) -0.20758(18) 0.66508(8) 0.0410(3) Uani 1 1 d . .
H39 H 0.1644 -0.2141 0.6552 0.049 Uiso 1 1 calc R .
C40 C 0.66654(7) -0.1983(2) 0.88310(11) 0.0571(5) Uani 1 1 d . .
H40A H 0.6801 -0.1239 0.9151 0.086 Uiso 1 1 calc GR .
H40B H 0.6723 -0.1757 0.8460 0.086 Uiso 1 1 calc GR .
H40C H 0.6853 -0.2833 0.9033 0.086 Uiso 1 1 calc GR .
C41 C 0.22062(7) -0.56685(19) 0.63092(11) 0.0544(5) Uani 1 1 d . .
H41A H 0.2535 -0.5878 0.6707 0.082 Uiso 1 1 calc GR .
H41B H 0.2286 -0.5530 0.5948 0.082 Uiso 1 1 calc GR .
H41C H 0.1957 -0.6432 0.6206 0.082 Uiso 1 1 calc GR .

loop_
_atom_site_aniso_label
_atom_site_aniso_U_11
_atom_site_aniso_U_22
_atom_site_aniso_U_33
_atom_site_aniso_U_23
_atom_site_aniso_U_13
_atom_site_aniso_U_12
O1 0.0379(5) 0.0273(4) 0.0360(5) 0.0008(4) 0.0266(4) 0.0031(4)
O2 0.0530(6) 0.0308(5) 0.0421(6) -0.0007(4) 0.0357(5) 0.0048(4)
O3 0.0367(5) 0.0261(4) 0.0416(5) 0.0002(4) 0.0289(4) 0.0011(4)
O4 0.0379(5) 0.0418(6) 0.0394(5) -0.0041(4) 0.0256(5) -0.0083(4)
O5 0.0521(6) 0.0334(5) 0.0515(6) 0.0115(4) 0.0385(5) 0.0115(4)
O6 0.0294(5) 0.0433(6) 0.0417(5) -0.0030(4) 0.0209(4) 0.0059(4)
O7 0.0315(5) 0.0310(5) 0.0503(6) 0.0004(4) 0.0273(5) 0.0026(4)
O8 0.0467(6) 0.0349(6) 0.0879(9) 0.0038(6) 0.0476(7) 0.0082(5)
O9 0.0663(7) 0.0284(5) 0.0506(6) 0.0002(4) 0.0420(6) -0.0020(5)
O10 0.0546(6) 0.0285(5) 0.0457(6) 0.0012(4) 0.0366(5) 0.0069(4)
O12 0.0359(6) 0.0451(6) 0.0875(9) 0.0094(6) 0.0381(6) 0.0103(5)
C13 0.0254(6) 0.0300(6) 0.0272(6) -0.0027(5) 0.0156(5) -0.0007(5)
C14 0.0237(6) 0.0300(6) 0.0283(6) -0.0040(5) 0.0145(5) -0.0018(5)
O15 0.0295(5) 0.0518(7) 0.0614(7) -0.0092(6) 0.0198(5) -0.0086(5)
C16 0.0339(7) 0.0281(6) 0.0337(7) -0.0059(5) 0.0198(6) -0.0007(5)
C17 0.0298(6) 0.0364(7) 0.0285(6) -0.0023(5) 0.0205(5) -0.0001(5)
C18 0.0275(7) 0.0385(7) 0.0417(7) 0.0067(6) 0.0207(6) 0.0040(5)
C19 0.0307(6) 0.0313(7) 0.0299(6) -0.0040(5) 0.0190(5) 0.0003(5)
C20 0.0280(7) 0.0426(8) 0.0403(8) -0.0019(6) 0.0177(6) 0.0008(6)
C21 0.0289(6) 0.0249(6) 0.0321(6) 0.0011(5) 0.0201(5) 0.0017(5)
C22 0.0280(6) 0.0310(6) 0.0308(6) 0.0035(5) 0.0182(5) 0.0041(5)
C23 0.0261(6) 0.0391(7) 0.0320(6) 0.0033(5) 0.0157(5) 0.0017(5)
C24 0.0284(6) 0.0233(6) 0.0328(6) -0.0010(5) 0.0206(5) -0.0004(5)
C25 0.0297(6) 0.0336(7) 0.0296(6) -0.0014(5) 0.0191(5) 0.0014(5)
C26 0.0276(6) 0.0238(6) 0.0324(6) -0.0024(5) 0.0198(5) -0.0008(5)
C27 0.0289(6) 0.0241(6) 0.0334(6) 0.0013(5) 0.0222(5) 0.0014(5)
C28 0.0304(6) 0.0281(6) 0.0287(6) -0.0027(5) 0.0191(5) -0.0007(5)
C29 0.0285(6) 0.0279(6) 0.0326(6) -0.0054(5) 0.0190(5) -0.0003(5)
C30 0.0291(7) 0.0454(8) 0.0499(9) 0.0111(7) 0.0235(6) 0.0080(6)
C31 0.0253(6) 0.0283(6) 0.0299(6) -0.0027(5) 0.0164(5) 0.0002(5)
C32 0.0316(7) 0.0387(8) 0.0505(8) 0.0096(6) 0.0282(7) 0.0059(6)
C33 0.0371(7) 0.0351(7) 0.0327(7) -0.0033(5) 0.0249(6) -0.0020(5)
C34 0.0273(7) 0.0476(8) 0.0390(8) -0.0010(6) 0.0140(6) -0.0047(6)
C35 0.0692(11) 0.0275(7) 0.0567(10) 0.0003(6) 0.0434(9) -0.0012(7)
C36 0.0269(6) 0.0348(7) 0.0345(7) 0.0001(5) 0.0181(5) 0.0040(5)
C37 0.0474(8) 0.0350(7) 0.0548(9) 0.0013(6) 0.0418(7) 0.0028(6)
C38 0.0374(7) 0.0302(7) 0.0330(7) -0.0012(5) 0.0211(6) -0.0035(5)
C39 0.0228(6) 0.0523(9) 0.0490(8) 0.0064(7) 0.0178(6) 0.0017(6)
C40 0.0287(8) 0.0761(13) 0.0667(11) -0.0111(10) 0.0228(8) 0.0077(8)
C41 0.0411(9) 0.0528(10) 0.0703(12) -0.0187(9) 0.0272(9) -0.0128(8)

loop_
_atom_type_symbol
_atom_type_description
_atom_type_scat_dispersion_real
_atom_type_scat_dispersion_imag
_atom_type_scat_source
C C 0.0181 0.0091 'International Tables Vol C Tables 4.2.6.8 and 6.1.1.4'
H H 0.0000 0.0000 'International Tables Vol C Tables 4.2.6.8 and 6.1.1.4'
O O 0.0492 0.0322 'International Tables Vol C Tables 4.2.6.8 and 6.1.1.4'

loop_
_geom_angle_atom_site_label_1
_geom_angle_atom_site_label_2
_geom_angle_atom_site_label_3
_geom_angle
C25 O1 C31 121.46(10)
C28 O3 C37 115.83(10)
C17 O6 C40 115.01(13)
C32 O7 C22 121.94(11)
C38 O9 C35 117.35(11)
C14 C13 C19 119.30(12)
C14 C13 C25 120.83(11)
C19 C13 C25 119.84(11)
C13 C14 C29 116.78(12)
C16 C14 C13 120.32(12)
C16 C14 C29 122.90(12)
C34 O15 C41 118.10(12)
C14 C16 C38 119.16(12)
O4 C17 O6 124.51(12)
O4 C17 C27 124.64(12)
O6 C17 C27 110.82(11)
C23 C18 C30 119.22(14)
C23 C18 C32 120.99(12)
C30 C18 C32 119.79(13)
O2 C19 C13 120.77(12)
O2 C19 C33 118.89(11)
C33 C19 C13 120.34(12)
C23 C20 C34 118.86(14)
C22 C21 C24 115.76(10)
C22 C21 C26 118.05(11)
C26 C21 C24 89.29(9)
O7 C22 C21 108.32(11)
C36 C22 O7 121.73(12)
C36 C22 C21 129.93(12)
C18 C23 C36 117.08(13)
C20 C23 C18 120.76(12)
C20 C23 C36 122.16(13)
C27 C24 C21 89.74(9)
C31 C24 C21 118.94(10)
C31 C24 C27 116.84(10)
O1 C25 C13 118.22(11)
O10 C25 O1 116.40(12)
O10 C25 C13 125.38(12)
C21 C26 C27 90.57(9)
C28 C26 C21 114.94(10)
C28 C26 C27 113.23(10)
C17 C27 C24 115.18(11)
C17 C27 C26 115.45(10)
C24 C27 C26 89.90(9)
O3 C28 C26 109.31(11)
O5 C28 O3 124.35(12)
O5 C28 C26 126.30(12)
C31 C29 C14 120.81(12)
O12 C30 C18 121.69(15)
O12 C30 C39 118.61(13)
C39 C30 C18 119.70(14)
O1 C31 C24 109.90(10)
C29 C31 O1 121.87(11)
C29 C31 C24 128.23(11)
O7 C32 C18 117.74(12)
O8 C32 O7 116.05(13)
O8 C32 C18 126.20(13)
C19 C33 C38 119.61(12)
O15 C34 C20 124.56(14)
O15 C34 C39 114.47(13)
C39 C34 C20 120.96(14)
C22 C36 C23 120.49(12)
O9 C38 C16 124.37(12)
O9 C38 C33 114.37(12)
C16 C38 C33 121.26(12)
C30 C39 C34 120.46(13)

loop_
_geom_bond_atom_site_label_1
_geom_bond_atom_site_label_2
_geom_bond_distance
O1 C25 1.3660(15)
O1 C31 1.3804(15)
O2 C19 1.3517(16)
O3 C28 1.3304(16)
O3 C37 1.4505(16)
O4 C17 1.2092(17)
O5 C28 1.2013(17)
O6 C17 1.3302(17)
O6 C40 1.4378(19)
O7 C22 1.3810(16)
O7 C32 1.3687(17)
O8 C32 1.2216(18)
O9 C35 1.4331(18)
O9 C38 1.3514(17)
O10 C25 1.2219(16)
O12 C30 1.3508(19)
C13 C14 1.4051(18)
C13 C19 1.4172(18)
C13 C25 1.4393(19)
C14 C16 1.3890(19)
C14 C29 1.4505(17)
O15 C34 1.3544(19)
O15 C41 1.428(2)
C16 C38 1.3964(19)
C17 C27 1.5065(17)
C18 C23 1.406(2)
C18 C30 1.4192(19)
C18 C32 1.438(2)
C19 C33 1.3721(19)
C20 C23 1.390(2)
C20 C34 1.399(2)
C21 C22 1.4907(18)
C21 C24 1.5877(18)
C21 C26 1.5429(16)
C22 C36 1.335(2)
C23 C36 1.4511(18)
C24 C27 1.5460(16)
C24 C31 1.4935(17)
C26 C27 1.5684(18)
C26 C28 1.5117(17)
C29 C31 1.3328(19)
C30 C39 1.375(2)
C33 C38 1.3975(19)
C34 C39 1.393(2)

loop_
_smtbx_masks_void_nr
_smtbx_masks_void_average_x
_smtbx_masks_void_average_y
_smtbx_masks_void_average_z
_smtbx_masks_void_volume
_smtbx_masks_void_count_electrons
1 0.250 -0.084 0.500 173.1 57.3
2 0.250 0.584 1.000 173.1 57.3
3 0.750 0.084 0.500 173.1 57.3
4 0.750 0.416 1.000 173.1 57.3
